data_4131241
loop_
_publ_author_name
'Ye, Senyun'
'Rao, Haixia'
'Zhao, Ziran'
'Zhang, Linjuan'
'Bao, Hongliang'
'Sun, Weihai'
'Li, Yunlong'
'Gu, Feidan'
'Wang, Jianqiang'
'Liu, Zhiwei'
'Bian, Zuqiang'
'Huang, Chunhui'

_publ_section_title
;
 A Breakthrough Efficiency of 19.9% Obtained in Inverted Perovskite Solar
 Cells by Using an Efficient Trap State Passivator Cu(thiourea)I.
;
_journal_issue 22
_journal_name_full 'Journal of the American Chemical Society'
_journal_page_first 7504
_journal_page_last 7512
_journal_paper_doi 10.1021/jacs.7b01439
_journal_volume 139
_journal_year 2017
_chemical_absolute_configuration ad
_chemical_formula_sum 'C3 H12 Cu3 I3 N6 S3'
_chemical_formula_weight 799.69
_space_group_crystal_system hexagonal
_space_group_IT_number 169
_space_group_name_Hall 'P 61'
_space_group_name_H-M_alt 'P 61'
_atom_sites_solution_hydrogens geom
_audit_creation_method SHELXL-2014/7
_cell_angle_alpha 90
_cell_angle_beta 90
_cell_angle_gamma 120
_cell_formula_units_Z 6
_cell_length_a 12.46018(13)
_cell_length_b 12.46018(13)
_cell_length_c 19.9836(3)
_cell_measurement_reflns_used 42420
_cell_measurement_temperature 180(2)
_cell_measurement_theta_max 29.2190
_cell_measurement_theta_min 3.5800
_cell_volume 2686.91(6)
_computing_cell_refinement 'CrysAlisPro 1.171.39.16b (Rigaku OD, 2015)'
_computing_data_collection 'CrysAlisPro 1.171.39.16b (Rigaku OD, 2015)'
_computing_data_reduction 'CrysAlisPro 1.171.39.16b (Rigaku OD, 2015)'
_computing_structure_refinement 'SHELXL-2014/7 (Sheldrick, 2014)'
_computing_structure_solution 'SHELXS-2013/1 (Sheldrick, 2013)'
_diffrn_ambient_temperature 180(2)
_diffrn_measured_fraction_theta_full 0.998
_diffrn_measured_fraction_theta_max 0.304
_diffrn_measurement_device_type 'XtaLAB Pro: Kappa single'
_diffrn_measurement_method '\w scans'
_diffrn_radiation_type MoK\a
_diffrn_radiation_wavelength 0.71073
_diffrn_reflns_av_R_equivalents 0.0351
_diffrn_reflns_av_unetI/netI 0.0166
_diffrn_reflns_Laue_measured_fraction_full 0.998
_diffrn_reflns_Laue_measured_fraction_max 0.304
_diffrn_reflns_limit_h_max 17
_diffrn_reflns_limit_h_min -17
_diffrn_reflns_limit_k_max 17
_diffrn_reflns_limit_k_min -17
_diffrn_reflns_limit_l_max 27
_diffrn_reflns_limit_l_min -27
_diffrn_reflns_number 69458
_diffrn_reflns_point_group_measured_fraction_full 0.998
_diffrn_reflns_point_group_measured_fraction_max 0.296
_diffrn_reflns_theta_full 25.242
_diffrn_reflns_theta_max 29.648
_diffrn_reflns_theta_min 3.425
_diffrn_source 'fine-focus sealed X-ray tube'
_diffrn_source_type 'Enhance (Mo) X-ray Source'
_exptl_absorpt_coefficient_mu 9.041
_exptl_absorpt_correction_T_max 0.814
_exptl_absorpt_correction_T_min 0.513
_exptl_absorpt_correction_type gaussian
_exptl_absorpt_process_details
;
CrysAlisPro 1.171.39.16b (Rigaku Oxford Diffraction, 2015)
Numerical absorption correction based on gaussian integration over
			a multifaceted crystal model
Empirical absorption correction using spherical harmonics,
 implemented in SCALE3 ABSPACK scaling algorithm.
;
_exptl_crystal_colour colorless
_exptl_crystal_density_diffrn 2.965
_exptl_crystal_density_method 'not measured'
_exptl_crystal_description block
_exptl_crystal_F_000 2196
_exptl_crystal_size_max 0.108
_exptl_crystal_size_mid 0.096
_exptl_crystal_size_min 0.053
_refine_diff_density_max 1.618
_refine_diff_density_min -1.442
_refine_diff_density_rms 0.338
_refine_ls_abs_structure_details
;
 Flack x determined using 2210 quotients [(I+)-(I-)]/[(I+)+(I-)]
 (Parsons, Flack and Wagner, Acta Cryst. B69 (2013) 249-259).
;
_refine_ls_abs_structure_Flack 0.114(7)
_refine_ls_extinction_method none
_refine_ls_goodness_of_fit_ref 1.122
_refine_ls_hydrogen_treatment constr
_refine_ls_matrix_type full
_refine_ls_number_parameters 164
_refine_ls_number_reflns 4876
_refine_ls_number_restraints 13
_refine_ls_restrained_S_all 1.121
_refine_ls_R_factor_all 0.0516
_refine_ls_R_factor_gt 0.0506
_refine_ls_shift/su_max 0.001
_refine_ls_shift/su_mean 0.000
_refine_ls_structure_factor_coef Fsqd
_refine_ls_weighting_details 'w=1/[\s^2^(Fo^2^)+122.3202P] where P=(Fo^2^+2Fc^2^)/3'
_refine_ls_weighting_scheme calc
_refine_ls_wR_factor_gt 0.1293
_refine_ls_wR_factor_ref 0.1298
_reflns_Friedel_coverage 0.916
_reflns_Friedel_fraction_full 0.999
_reflns_Friedel_fraction_max 0.288
_reflns_number_gt 4772
_reflns_number_total 4876
_reflns_threshold_expression 'I > 2\s(I)'
_cod_data_source_file ja7b01439_si_002.cif
_cod_data_source_block faceindex
_cod_database_code 4131241
_shelx_shelxl_version_number 2014/7
_shelx_space_group_comment
;
The symmetry employed for this shelxl refinement is uniquely defined
by the following loop, which should always be used as a source of
symmetry information in preference to the above space-group names.
They are only intended as comments.
;

loop_
_space_group_symop_operation_xyz
'x, y, z'
'-y, x-y, z+1/3'
'-x+y, -x, z+2/3'
'-x, -y, z+1/2'
'y, -x+y, z+5/6'
'x-y, x, z+1/6'

loop_
_atom_site_label
_atom_site_type_symbol
_atom_site_fract_x
_atom_site_fract_y
_atom_site_fract_z
_atom_site_U_iso_or_equiv
_atom_site_adp_type
_atom_site_occupancy
_atom_site_site_symmetry_order
_atom_site_calc_flag
_atom_site_refinement_flags_posn
_atom_site_refinement_flags_adp
I001 I 0.54861(9) 0.66879(11) 0.52612(6) 0.0249(2) Uani 1 1 d . .
I002 I 1.28910(9) 1.03559(9) 0.45318(6) 0.0240(2) Uani 1 1 d . .
I003 I 0.90841(10) 0.27526(10) 0.54668(6) 0.0268(2) Uani 1 1 d . .
Cu04 Cu 1.09129(18) 0.85252(19) 0.50246(12) 0.0248(4) Uani 1 1 d . .
Cu05 Cu 0.7210(2) 0.6507(2) 0.46283(12) 0.0279(5) Uani 1 1 d . .
Cu06 Cu 0.9059(2) 0.4742(2) 0.52983(16) 0.0364(6) Uani 1 1 d . .
S007 S 1.0730(3) 0.6592(3) 0.5088(2) 0.0191(7) Uani 1 1 d . .
S008 S 0.9121(3) 0.8272(3) 0.45473(19) 0.0153(6) Uani 1 1 d . .
S009 S 0.7415(4) 0.4948(4) 0.5112(3) 0.0267(9) Uani 1 1 d . .
N00A N 0.4974(12) 0.3542(14) 0.5020(8) 0.027(3) Uani 1 1 d . .
H00A H 0.4280 0.2828 0.4990 0.032 Uiso 1 1 calc R U
H00B H 0.4956 0.4239 0.5017 0.032 Uiso 1 1 calc R U
N00B N 1.2142(14) 0.5540(13) 0.5098(8) 0.027(3) Uani 1 1 d . .
H00C H 1.2838 0.5521 0.5092 0.032 Uiso 1 1 calc R U
H00D H 1.1429 0.4847 0.5139 0.032 Uiso 1 1 calc R U
N00C N 1.3192(14) 0.7636(14) 0.4985(8) 0.026(3) Uani 1 1 d . U
H00E H 1.3898 0.7635 0.4978 0.031 Uiso 1 1 calc R U
H00F H 1.3190 0.8339 0.4951 0.031 Uiso 1 1 calc R U
N00D N 0.6036(14) 0.2524(15) 0.5073(8) 0.029(3) Uani 1 1 d . .
H00G H 0.5332 0.1820 0.5043 0.035 Uiso 1 1 calc R U
H00H H 0.6739 0.2522 0.5106 0.035 Uiso 1 1 calc R U
N00E N 0.8037(13) 0.9656(15) 0.4680(8) 0.029(3) Uani 1 1 d . .
H00I H 0.8080 1.0379 0.4722 0.034 Uiso 1 1 calc R U
H00J H 0.7311 0.8975 0.4651 0.034 Uiso 1 1 calc R U
N00F N 1.0168(15) 1.0737(15) 0.4709(8) 0.028(3) Uani 1 1 d . U
H00K H 1.0158 1.1435 0.4750 0.034 Uiso 1 1 calc R U
H00L H 1.0879 1.0747 0.4697 0.034 Uiso 1 1 calc R U
C00G C 0.6039(13) 0.3568(13) 0.5069(8) 0.017(3) Uani 1 1 d . .
C00H C 0.9037(16) 0.9594(16) 0.4660(8) 0.022(3) Uani 1 1 d . .
C00I C 1.2167(15) 0.6613(16) 0.5046(8) 0.021(3) Uani 1 1 d . .

loop_
_atom_site_aniso_label
_atom_site_aniso_U_11
_atom_site_aniso_U_22
_atom_site_aniso_U_33
_atom_site_aniso_U_23
_atom_site_aniso_U_13
_atom_site_aniso_U_12
I001 0.0158(4) 0.0281(5) 0.0333(5) -0.0018(4) 0.0026(4) 0.0130(4)
I002 0.0158(4) 0.0160(4) 0.0359(5) -0.0009(4) 0.0055(4) 0.0048(4)
I003 0.0216(5) 0.0175(5) 0.0447(6) -0.0037(4) -0.0046(4) 0.0124(4)
Cu04 0.0149(9) 0.0173(9) 0.0412(11) 0.0023(8) -0.0011(8) 0.0072(8)
Cu05 0.0200(9) 0.0182(9) 0.0466(13) 0.0065(9) 0.0058(9) 0.0106(8)
Cu06 0.0156(9) 0.0192(10) 0.0747(18) 0.0064(11) -0.0021(11) 0.0090(8)
S007 0.0102(14) 0.0144(15) 0.033(2) -0.0020(14) -0.0019(14) 0.0067(13)
S008 0.0138(15) 0.0124(14) 0.0208(16) -0.0028(13) -0.0018(13) 0.0074(12)
S009 0.0135(16) 0.0167(17) 0.047(3) 0.0032(16) -0.0071(16) 0.0052(14)
N00A 0.008(5) 0.025(7) 0.039(8) -0.008(6) -0.003(6) 0.001(5)
N00B 0.023(7) 0.018(6) 0.046(9) 0.007(6) 0.008(6) 0.016(6)
N00C 0.025(3) 0.026(3) 0.028(4) 0.001(2) 0.000(2) 0.014(2)
N00D 0.019(6) 0.029(7) 0.040(8) -0.014(6) -0.011(6) 0.012(6)
N00E 0.015(6) 0.025(7) 0.046(10) -0.004(6) -0.002(6) 0.010(6)
N00F 0.029(4) 0.027(4) 0.030(4) -0.002(2) 0.001(2) 0.015(2)
C00G 0.012(6) 0.011(6) 0.022(7) 0.005(5) 0.000(5) 0.001(5)
C00H 0.028(8) 0.027(8) 0.017(7) -0.005(6) -0.005(6) 0.018(7)
C00I 0.023(7) 0.028(8) 0.020(7) 0.005(6) 0.004(6) 0.020(7)

loop_
_atom_type_symbol
_atom_type_description
_atom_type_scat_dispersion_real
_atom_type_scat_dispersion_imag
_atom_type_scat_source
C C 0.0033 0.0016 'International Tables Vol C Tables 4.2.6.8 and 6.1.1.4'
H H 0.0000 0.0000 'International Tables Vol C Tables 4.2.6.8 and 6.1.1.4'
N N 0.0061 0.0033 'International Tables Vol C Tables 4.2.6.8 and 6.1.1.4'
S S 0.1246 0.1234 'International Tables Vol C Tables 4.2.6.8 and 6.1.1.4'
Cu Cu 0.3201 1.2651 'International Tables Vol C Tables 4.2.6.8 and 6.1.1.4'
I I -0.4742 1.8119 'International Tables Vol C Tables 4.2.6.8 and 6.1.1.4'

loop_
_geom_angle_atom_site_label_1
_geom_angle_atom_site_label_2
_geom_angle_atom_site_label_3
_geom_angle
_geom_angle_site_symmetry_1
_geom_angle_site_symmetry_3
S008 Cu04 S007 107.29(15) . .
S008 Cu04 S008 105.16(16) . 6_655
S007 Cu04 S008 104.87(16) . 6_655
S008 Cu04 I002 113.37(13) . .
S007 Cu04 I002 119.82(13) . .
S008 Cu04 I002 105.01(11) 6_655 .
S008 Cu04 Cu05 117.93(13) . 6_655
S007 Cu04 Cu05 55.94(12) . 6_655
S008 Cu04 Cu05 48.93(10) 6_655 6_655
I002 Cu04 Cu05 126.79(9) . 6_655
S009 Cu05 S008 109.80(16) . .
S009 Cu05 S007 106.06(17) . 5_564
S008 Cu05 S007 103.93(16) . 5_564
S009 Cu05 I001 108.37(15) . .
S008 Cu05 I001 117.17(13) . .
S007 Cu05 I001 110.94(12) 5_564 .
S009 Cu05 Cu04 118.98(15) . 5_564
S008 Cu05 Cu04 55.09(12) . 5_564
S007 Cu05 Cu04 48.85(10) 5_564 5_564
I001 Cu05 Cu04 131.79(9) . 5_564
S009 Cu06 S007 106.61(16) . .
S009 Cu06 I003 127.09(14) . .
S007 Cu06 I003 125.10(13) . .
C00I S007 Cu06 115.7(6) . .
C00I S007 Cu04 114.1(6) . .
Cu06 S007 Cu04 129.79(17) . .
C00I S007 Cu05 101.9(6) . 6_655
Cu06 S007 Cu05 89.25(17) . 6_655
Cu04 S007 Cu05 75.21(13) . 6_655
C00H S008 Cu04 109.6(6) . .
C00H S008 Cu05 112.2(6) . .
Cu04 S008 Cu05 124.85(17) . .
C00H S008 Cu04 106.8(5) . 5_564
Cu04 S008 Cu04 123.14(17) . 5_564
Cu05 S008 Cu04 75.98(13) . 5_564
C00G S009 Cu06 114.1(5) . .
C00G S009 Cu05 110.4(5) . .
Cu06 S009 Cu05 131.9(2) . .
N00D C00G N00A 118.6(14) . .
N00D C00G S009 120.2(12) . .
N00A C00G S009 121.2(12) . .
N00E C00H N00F 116.3(16) . .
N00E C00H S008 125.9(14) . .
N00F C00H S008 117.7(13) . .
N00C C00I N00B 121.3(15) . .
N00C C00I S007 120.9(13) . .
N00B C00I S007 117.7(13) . .

loop_
_geom_bond_atom_site_label_1
_geom_bond_atom_site_label_2
_geom_bond_distance
_geom_bond_site_symmetry_2
I001 Cu05 2.597(2) .
I002 Cu04 2.574(2) .
I003 Cu06 2.517(2) .
Cu04 S008 2.300(4) .
Cu04 S007 2.307(4) .
Cu04 S008 2.503(5) 6_655
Cu04 Cu05 2.962(3) 6_655
Cu05 S009 2.295(5) .
Cu05 S008 2.302(4) .
Cu05 S007 2.538(5) 5_564
Cu05 Cu04 2.962(3) 5_564
Cu06 S009 2.220(4) .
Cu06 S007 2.242(4) .
S007 C00I 1.779(15) .
S007 Cu05 2.538(5) 6_655
S008 C00H 1.717(17) .
S008 Cu04 2.503(5) 5_564
S009 C00G 1.719(15) .
N00A C00G 1.315(19) .
N00B C00I 1.33(2) .
N00C C00I 1.28(2) .
N00D C00G 1.30(2) .
N00E C00H 1.29(2) .
N00F C00H 1.42(2) .
